data_2233629
loop_
_publ_author_name
'Shen, Xi-Hai'
'Zhu, Li-Xue'
'Shao, Li-Juen'
'Zhu, Zhao-Fu'

_publ_section_title
;
 2-Hydroxy-<i>N</i>'-(4-hydroxybenzylidene)-3-methylbenzohydrazide
;
_journal_coeditor_code SU2356
_journal_issue 2
_journal_name_full 'Acta Crystallographica Section E'
_journal_page_first o297
_journal_paper_doi 10.1107/S1600536811055930
_journal_volume 68
_journal_year 2012
_chemical_formula_iupac 'C15 H14 N2 O3'
_chemical_formula_moiety 'C15 H14 N2 O3'
_chemical_formula_sum 'C15 H14 N2 O3'
_chemical_formula_weight 270.28
_chemical_name_systematic
;
2-Hydroxy-<i>N</i>'-(4-hydroxybenzylidene)-3-methylbenzohydrazide
;
_space_group_IT_number 19
_symmetry_cell_setting orthorhombic
_symmetry_space_group_name_Hall 'P 2ac 2ab'
_symmetry_space_group_name_H-M 'P 21 21 21'
_atom_sites_solution_hydrogens geom
_atom_sites_solution_primary direct
_atom_sites_solution_secondary difmap
_audit_creation_method SHELXL-97
_cell_angle_alpha 90.00
_cell_angle_beta 90.00
_cell_angle_gamma 90.00
_cell_formula_units_Z 4
_cell_length_a 7.3872(17)
_cell_length_b 13.012(2)
_cell_length_c 13.592(2)
_cell_measurement_reflns_used 1375
_cell_measurement_temperature 298(2)
_cell_measurement_theta_max 24.5
_cell_measurement_theta_min 2.6
_cell_volume 1306.5(4)
_computing_cell_refinement 'SAINT (Bruker, 2007)'
_computing_data_collection 'SMART (Bruker, 2007)'
_computing_data_reduction 'SAINT (Bruker, 2007)'
_computing_molecular_graphics 'SHELXTL (Sheldrick, 2008)'
_computing_publication_material 'SHELXTL (Sheldrick, 2008)'
_computing_structure_refinement 'SHELXL97 (Sheldrick, 2008)'
_computing_structure_solution 'SHELXS97 (Sheldrick, 2008)'
_diffrn_ambient_temperature 298(2)
_diffrn_measured_fraction_theta_full 0.993
_diffrn_measured_fraction_theta_max 0.993
_diffrn_measurement_device_type 'Bruker SMART CCD area-detector'
_diffrn_measurement_method '\w scans'
_diffrn_radiation_monochromator graphite
_diffrn_radiation_source 'fine-focus sealed tube'
_diffrn_radiation_type MoK\a
_diffrn_radiation_wavelength 0.71073
_diffrn_reflns_av_R_equivalents 0.0323
_diffrn_reflns_av_sigmaI/netI 0.0431
_diffrn_reflns_limit_h_max 8
_diffrn_reflns_limit_h_min -9
_diffrn_reflns_limit_k_max 16
_diffrn_reflns_limit_k_min -13
_diffrn_reflns_limit_l_max 15
_diffrn_reflns_limit_l_min -17
_diffrn_reflns_number 6296
_diffrn_reflns_theta_full 26.50
_diffrn_reflns_theta_max 26.50
_diffrn_reflns_theta_min 3.00
_diffrn_standards_number 0
_exptl_absorpt_coefficient_mu 0.097
_exptl_absorpt_correction_T_max 0.9836
_exptl_absorpt_correction_T_min 0.9808
_exptl_absorpt_correction_type multi-scan
_exptl_absorpt_process_details '(SADABS; Bruker, 2001)'
_exptl_crystal_colour colourless
_exptl_crystal_density_diffrn 1.374
_exptl_crystal_density_method 'not measured'
_exptl_crystal_description block
_exptl_crystal_F_000 568
_exptl_crystal_size_max 0.20
_exptl_crystal_size_mid 0.20
_exptl_crystal_size_min 0.17
_refine_diff_density_max 0.125
_refine_diff_density_min -0.193
_refine_ls_abs_structure_details none
_refine_ls_extinction_method none
_refine_ls_goodness_of_fit_ref 0.991
_refine_ls_hydrogen_treatment constr
_refine_ls_matrix_type full
_refine_ls_number_parameters 184
_refine_ls_number_reflns 2663
_refine_ls_number_restraints 0
_refine_ls_restrained_S_all 0.991
_refine_ls_R_factor_all 0.0649
_refine_ls_R_factor_gt 0.0436
_refine_ls_shift/su_max 0.001
_refine_ls_shift/su_mean 0.000
_refine_ls_structure_factor_coef Fsqd
_refine_ls_weighting_details 'calc w=1/[\s^2^(Fo^2^)+(0.0494P)^2^] where P=(Fo^2^+2Fc^2^)/3'
_refine_ls_weighting_scheme calc
_refine_ls_wR_factor_gt 0.0918
_refine_ls_wR_factor_ref 0.1025
_reflns_number_gt 1953
_reflns_number_total 2663
_reflns_threshold_expression I>2\s(I)
_cod_data_source_file su2356.cif
_cod_data_source_block I
_cod_database_code 2233629
_cod_database_fobs_code 2233629

loop_
_symmetry_equiv_pos_as_xyz
'x, y, z'
'-x+1/2, -y, z+1/2'
'-x, y+1/2, -z+1/2'
'x+1/2, -y+1/2, -z'

loop_
_atom_site_type_symbol
_atom_site_label
_atom_site_fract_x
_atom_site_fract_y
_atom_site_fract_z
_atom_site_U_iso_or_equiv
_atom_site_adp_type
_atom_site_calc_flag
_atom_site_refinement_flags
_atom_site_occupancy
_atom_site_symmetry_multiplicity
N N1 0.0995(3) 0.79013(12) 0.51891(12) 0.0453(5) Uani d . 1 1
N N2 0.1159(3) 0.72214(12) 0.44083(12) 0.0455(5) Uani d . 1 1
H H2A 0.1404 0.7437 0.3825 0.055 Uiso calc R 1 1
O O1 0.1126(2) 1.18743(10) 0.79368(10) 0.0516(4) Uani d . 1 1
H H1 0.0544 1.1672 0.8412 0.077 Uiso calc R 1 1
O O2 0.0499(2) 0.59172(10) 0.54350(10) 0.0523(5) Uani d . 1 1
O O3 0.1334(3) 0.40715(11) 0.49251(11) 0.0600(5) Uani d . 1 1
H H3 0.1016 0.4528 0.5303 0.090 Uiso calc R 1 1
C C1 0.1268(3) 0.96163(14) 0.57681(14) 0.0376(5) Uani d . 1 1
C C2 0.0866(3) 0.93585(16) 0.67358(15) 0.0430(6) Uani d . 1 1
H H2 0.0608 0.8679 0.6894 0.052 Uiso calc R 1 1
C C3 0.0846(3) 1.00949(16) 0.74632(14) 0.0433(6) Uani d . 1 1
H H3A 0.0602 0.9908 0.8110 0.052 Uiso calc R 1 1
C C4 0.1188(3) 1.11133(14) 0.72333(15) 0.0395(5) Uani d . 1 1
C C5 0.1604(3) 1.13823(17) 0.62779(15) 0.0479(6) Uani d . 1 1
H H5 0.1856 1.2063 0.6121 0.057 Uiso calc R 1 1
C C6 0.1646(3) 1.06390(16) 0.55602(16) 0.0457(6) Uani d . 1 1
H H6 0.1935 1.0826 0.4919 0.055 Uiso calc R 1 1
C C7 0.1324(3) 0.88408(15) 0.49972(15) 0.0424(5) Uani d . 1 1
H H7 0.1604 0.9034 0.4356 0.051 Uiso calc R 1 1
C C8 0.0922(3) 0.62132(15) 0.45912(15) 0.0410(5) Uani d . 1 1
C C9 0.1136(3) 0.54807(15) 0.37750(14) 0.0393(5) Uani d . 1 1
C C10 0.1344(3) 0.44378(16) 0.39901(15) 0.0437(5) Uani d . 1 1
C C11 0.1573(3) 0.37050(17) 0.32441(17) 0.0487(6) Uani d . 1 1
C C12 0.1510(3) 0.40437(19) 0.22839(17) 0.0541(6) Uani d . 1 1
H H12 0.1634 0.3569 0.1777 0.065 Uiso calc R 1 1
C C13 0.1266(3) 0.50748(19) 0.20530(17) 0.0537(6) Uani d . 1 1
H H13 0.1215 0.5281 0.1399 0.064 Uiso calc R 1 1
C C14 0.1101(3) 0.57847(17) 0.27877(15) 0.0465(5) Uani d . 1 1
H H14 0.0964 0.6476 0.2630 0.056 Uiso calc R 1 1
C C15 0.1874(4) 0.26079(17) 0.35184(19) 0.0692(8) Uani d . 1 1
H H15A 0.2038 0.2206 0.2933 0.104 Uiso calc R 1 1
H H15B 0.0842 0.2357 0.3875 0.104 Uiso calc R 1 1
H H15C 0.2934 0.2555 0.3924 0.104 Uiso calc R 1 1

loop_
_atom_site_aniso_label
_atom_site_aniso_U_11
_atom_site_aniso_U_22
_atom_site_aniso_U_33
_atom_site_aniso_U_12
_atom_site_aniso_U_13
_atom_site_aniso_U_23
N1 0.0612(13) 0.0413(10) 0.0334(10) 0.0007(9) 0.0050(9) -0.0060(7)
N2 0.0655(13) 0.0413(10) 0.0297(9) 0.0004(9) 0.0056(10) -0.0025(8)
O1 0.0721(12) 0.0415(8) 0.0411(8) -0.0051(8) 0.0055(8) -0.0065(7)
O2 0.0801(12) 0.0455(9) 0.0312(8) -0.0016(8) 0.0081(8) 0.0011(7)
O3 0.0948(13) 0.0435(9) 0.0416(9) 0.0010(10) 0.0016(10) 0.0033(7)
C1 0.0427(12) 0.0367(11) 0.0335(11) 0.0039(10) -0.0002(10) 0.0008(9)
C2 0.0518(14) 0.0346(11) 0.0427(12) -0.0004(10) 0.0029(11) 0.0039(10)
C3 0.0576(16) 0.0410(12) 0.0313(11) 0.0001(10) 0.0038(11) 0.0010(9)
C4 0.0436(13) 0.0366(11) 0.0383(12) 0.0026(10) 0.0018(11) -0.0053(9)
C5 0.0598(15) 0.0362(11) 0.0475(14) -0.0068(10) 0.0091(12) 0.0031(10)
C6 0.0579(15) 0.0453(13) 0.0339(11) 0.0019(11) 0.0046(12) 0.0053(10)
C7 0.0469(13) 0.0434(13) 0.0368(12) 0.0037(11) 0.0051(11) -0.0005(10)
C8 0.0458(13) 0.0425(12) 0.0347(12) -0.0010(10) -0.0004(11) 0.0019(9)
C9 0.0429(12) 0.0411(11) 0.0340(11) -0.0024(10) -0.0009(11) -0.0042(9)
C10 0.0491(14) 0.0453(12) 0.0365(12) -0.0060(11) -0.0005(11) -0.0023(10)
C11 0.0458(14) 0.0508(14) 0.0495(14) -0.0061(11) 0.0031(11) -0.0102(11)
C12 0.0519(15) 0.0624(16) 0.0481(14) -0.0065(12) 0.0039(12) -0.0237(12)
C13 0.0602(16) 0.0687(16) 0.0322(12) -0.0023(14) 0.0010(12) -0.0033(11)
C14 0.0520(14) 0.0515(13) 0.0360(12) 0.0003(11) -0.0003(11) 0.0011(10)
C15 0.083(2) 0.0445(14) 0.0800(19) -0.0051(13) 0.0022(16) -0.0157(13)

loop_
_atom_type_symbol
_atom_type_description
_atom_type_scat_dispersion_real
_atom_type_scat_dispersion_imag
_atom_type_scat_source
C C 0.0033 0.0016 'International Tables Vol C Tables 4.2.6.8 and 6.1.1.4'
H H 0.0000 0.0000 'International Tables Vol C Tables 4.2.6.8 and 6.1.1.4'
N N 0.0061 0.0033 'International Tables Vol C Tables 4.2.6.8 and 6.1.1.4'
O O 0.0106 0.0060 'International Tables Vol C Tables 4.2.6.8 and 6.1.1.4'

loop_
_geom_angle_atom_site_label_1
_geom_angle_atom_site_label_2
_geom_angle_atom_site_label_3
_geom_angle
C7 N1 N2 116.04(18)
C8 N2 N1 117.96(17)
C8 N2 H2A 121.0
N1 N2 H2A 121.0
C4 O1 H1 109.5
C10 O3 H3 109.5
C6 C1 C2 117.84(18)
C6 C1 C7 120.81(18)
C2 C1 C7 121.34(18)
C3 C2 C1 120.93(18)
C3 C2 H2 119.5
C1 C2 H2 119.5
C2 C3 C4 120.13(19)
C2 C3 H3A 119.9
C4 C3 H3A 119.9
O1 C4 C5 118.58(18)
O1 C4 C3 121.69(18)
C5 C4 C3 119.73(18)
C6 C5 C4 119.64(19)
C6 C5 H5 120.2
C4 C5 H5 120.2
C5 C6 C1 121.70(19)
C5 C6 H6 119.1
C1 C6 H6 119.1
N1 C7 C1 120.85(19)
N1 C7 H7 119.6
C1 C7 H7 119.6
O2 C8 N2 120.15(18)
O2 C8 C9 121.28(18)
N2 C8 C9 118.56(18)
C10 C9 C14 118.51(19)
C10 C9 C8 118.92(18)
C14 C9 C8 122.55(18)
O3 C10 C9 122.45(19)
O3 C10 C11 116.04(19)
C9 C10 C11 121.5(2)
C12 C11 C10 117.6(2)
C12 C11 C15 123.2(2)
C10 C11 C15 119.2(2)
C11 C12 C13 121.8(2)
C11 C12 H12 119.1
C13 C12 H12 119.1
C14 C13 C12 120.0(2)
C14 C13 H13 120.0
C12 C13 H13 120.0
C13 C14 C9 120.6(2)
C13 C14 H14 119.7
C9 C14 H14 119.7
C11 C15 H15A 109.5
C11 C15 H15B 109.5
H15A C15 H15B 109.5
C11 C15 H15C 109.5
H15A C15 H15C 109.5
H15B C15 H15C 109.5

loop_
_geom_bond_atom_site_label_1
_geom_bond_atom_site_label_2
_geom_bond_distance
N1 C7 1.273(2)
N1 N2 1.387(2)
N2 C8 1.347(2)
N2 H2A 0.8600
O1 C4 1.377(2)
O1 H1 0.8200
O2 C8 1.249(2)
O3 C10 1.357(2)
O3 H3 0.8200
C1 C6 1.389(3)
C1 C2 1.389(3)
C1 C7 1.455(3)
C2 C3 1.377(3)
C2 H2 0.9300
C3 C4 1.385(3)
C3 H3A 0.9300
C4 C5 1.380(3)
C5 C6 1.374(3)
C5 H5 0.9300
C6 H6 0.9300
C7 H7 0.9300
C8 C9 1.471(3)
C9 C10 1.397(3)
C9 C14 1.399(3)
C10 C11 1.402(3)
C11 C12 1.378(3)
C11 C15 1.492(3)
C12 C13 1.390(3)
C12 H12 0.9300
C13 C14 1.366(3)
C13 H13 0.9300
C14 H14 0.9300
C15 H15A 0.9600
C15 H15B 0.9600
C15 H15C 0.9600

loop_
_geom_hbond_atom_site_label_D
_geom_hbond_atom_site_label_H
_geom_hbond_atom_site_label_A
_geom_hbond_site_symmetry_A
_geom_hbond_distance_DH
_geom_hbond_distance_HA
_geom_hbond_distance_DA
_geom_hbond_angle_DHA
O3 H3 O2 . 0.82 1.86 2.575(2) 146
O1 H1 O2 3_556 0.82 2.00 2.809(2) 167
N2 H2A O1 2_574 0.86 2.36 3.067(2) 139
C3 H3A O2 3_556 0.93 2.51 3.208(2) 132

loop_
_cod_related_entry_id
_cod_related_entry_database
_cod_related_entry_code
1 ChemSpider 30657442
